data_4037273
loop_
_publ_author_name
'Chen, Zhiyuan'
'Huang, Jiapian'
'Wang, Zhijie'

_publ_section_title
;
 Transition-Metal-Catalyzed Hydrosulfoximination and Oxidation Reaction
 for the Synthesis of Sulfoximine Derivatives.
;
_journal_issue 19
_journal_name_full 'The Journal of organic chemistry'
_journal_page_first 9308
_journal_page_last 9314
_journal_paper_doi 10.1021/acs.joc.6b01891
_journal_volume 81
_journal_year 2016
_chemical_formula_sum 'C28 H26 N2 O3 S2'
_chemical_formula_weight 502.63
_space_group_IT_number 33
_space_group_name_Hall 'P 2c -2n'
_space_group_name_H-M_alt 'P n a 21'
_symmetry_cell_setting orthorhombic
_symmetry_space_group_name_H-M 'P n a 21'
_atom_sites_solution_hydrogens geom
_atom_sites_solution_primary direct
_atom_sites_solution_secondary difmap
_audit_creation_method SHELXL-97
_cell_angle_alpha 90.00
_cell_angle_beta 90.00
_cell_angle_gamma 90.00
_cell_formula_units_Z 4
_cell_length_a 20.849(2)
_cell_length_b 6.1170(6)
_cell_length_c 20.0741(13)
_cell_measurement_reflns_used 3755
_cell_measurement_temperature 293(2)
_cell_measurement_theta_max 25.4860
_cell_measurement_theta_min 3.9970
_cell_volume 2560.1(4)
_computing_cell_refinement 'Bruker SAINT'
_computing_data_collection 'Bruker APEX2'
_computing_data_reduction 'Bruker SAINT'
_computing_molecular_graphics 'Bruker SHELXTL'
_computing_publication_material 'Bruker SHELXTL'
_computing_structure_refinement 'SHELXL-97 (Sheldrick, 2008)'
_computing_structure_solution 'SHELXS-97 (Sheldrick, 2008)'
_diffrn_ambient_temperature 293(2)
_diffrn_detector_area_resol_mean 8.0353
_diffrn_measured_fraction_theta_full 0.998
_diffrn_measured_fraction_theta_max 0.998
_diffrn_measurement_device_type 'Bruker APEX-II CCD'
_diffrn_measurement_method '\f and \w scans'
_diffrn_radiation_monochromator graphite
_diffrn_radiation_source 'fine-focus sealed tube'
_diffrn_radiation_type MoK\a
_diffrn_radiation_wavelength 0.71073
_diffrn_reflns_av_R_equivalents 0.0580
_diffrn_reflns_av_sigmaI/netI 0.0563
_diffrn_reflns_limit_h_max 24
_diffrn_reflns_limit_h_min -24
_diffrn_reflns_limit_k_max 7
_diffrn_reflns_limit_k_min -7
_diffrn_reflns_limit_l_max 23
_diffrn_reflns_limit_l_min -22
_diffrn_reflns_number 12539
_diffrn_reflns_theta_full 25.10
_diffrn_reflns_theta_max 25.10
_diffrn_reflns_theta_min 3.47
_exptl_absorpt_coefficient_mu 0.240
_exptl_absorpt_correction_T_max 0.9857
_exptl_absorpt_correction_T_min 0.9423
_exptl_absorpt_correction_type multi-scan
_exptl_absorpt_process_details sadabs
_exptl_crystal_colour colorless
_exptl_crystal_density_diffrn 1.304
_exptl_crystal_density_method 'not measured'
_exptl_crystal_description needle
_exptl_crystal_F_000 1056
_exptl_crystal_size_max 0.25
_exptl_crystal_size_mid 0.08
_exptl_crystal_size_min 0.06
_refine_diff_density_max 0.523
_refine_diff_density_min -0.276
_refine_diff_density_rms 0.055
_refine_ls_abs_structure_details 'Flack H D (1983), Acta Cryst. A39, 876-881'
_refine_ls_abs_structure_Flack -0.05(12)
_refine_ls_extinction_method none
_refine_ls_goodness_of_fit_ref 1.004
_refine_ls_hydrogen_treatment mixed
_refine_ls_matrix_type full
_refine_ls_number_parameters 316
_refine_ls_number_reflns 4374
_refine_ls_number_restraints 1
_refine_ls_restrained_S_all 1.004
_refine_ls_R_factor_all 0.0754
_refine_ls_R_factor_gt 0.0686
_refine_ls_shift/su_max 0.000
_refine_ls_shift/su_mean 0.000
_refine_ls_structure_factor_coef Fsqd
_refine_ls_weighting_details 'calc w=1/[\s^2^(Fo^2^)+(0.0000P)^2^+6.7189P] where P=(Fo^2^+2Fc^2^)/3'
_refine_ls_weighting_scheme calc
_refine_ls_wR_factor_gt 0.1211
_refine_ls_wR_factor_ref 0.1239
_reflns_number_gt 3982
_reflns_number_total 4374
_reflns_threshold_expression >2sigma(I)
_cod_data_source_file jo6b01891_si_002.cif
_cod_data_source_block hjp01
_cod_original_sg_symbol_H-M Pna21
_cod_database_code 4037273

loop_
_symmetry_equiv_pos_as_xyz
'x, y, z'
'-x, -y, z+1/2'
'x+1/2, -y+1/2, z'
'-x+1/2, y+1/2, z+1/2'

loop_
_atom_site_label
_atom_site_type_symbol
_atom_site_fract_x
_atom_site_fract_y
_atom_site_fract_z
_atom_site_U_iso_or_equiv
_atom_site_adp_type
_atom_site_occupancy
_atom_site_symmetry_multiplicity
_atom_site_calc_flag
_atom_site_refinement_flags
C1 C 0.4171(3) 0.4736(10) 0.3824(2) 0.0410(13) Uani 1 1 d .
C2 C 0.4458(3) 0.2733(11) 0.3905(3) 0.0544(16) Uani 1 1 d .
H2A H 0.4298 0.1741 0.4214 0.065 Uiso 1 1 calc R
C3 C 0.4984(3) 0.2205(13) 0.3522(3) 0.070(2) Uani 1 1 d .
H3A H 0.5193 0.0875 0.3581 0.083 Uiso 1 1 calc R
C4 C 0.5200(4) 0.3680(19) 0.3048(4) 0.093(3) Uani 1 1 d .
H4A H 0.5545 0.3305 0.2777 0.112 Uiso 1 1 calc R
C5 C 0.4916(4) 0.5663(18) 0.2972(4) 0.097(3) Uani 1 1 d .
H5A H 0.5072 0.6654 0.2661 0.116 Uiso 1 1 calc R
C6 C 0.4396(3) 0.6189(13) 0.3360(3) 0.067(2) Uani 1 1 d .
H6A H 0.4196 0.7537 0.3308 0.080 Uiso 1 1 calc R
C7 C 0.2848(2) 0.4920(8) 0.3772(2) 0.0360(12) Uani 1 1 d .
C8 C 0.2776(3) 0.2874(10) 0.3509(3) 0.0558(17) Uani 1 1 d .
H8A H 0.3052 0.1750 0.3633 0.067 Uiso 1 1 calc R
C9 C 0.2293(3) 0.2493(12) 0.3060(4) 0.067(2) Uani 1 1 d .
H9A H 0.2252 0.1114 0.2869 0.080 Uiso 1 1 calc R
C10 C 0.1876(3) 0.4083(12) 0.2890(3) 0.0638(19) Uani 1 1 d .
H10A H 0.1552 0.3795 0.2584 0.077 Uiso 1 1 calc R
C11 C 0.1928(4) 0.6101(13) 0.3165(4) 0.080(2) Uani 1 1 d .
H11A H 0.1640 0.7195 0.3047 0.096 Uiso 1 1 calc R
C12 C 0.2409(3) 0.6534(11) 0.3620(3) 0.0643(19) Uani 1 1 d .
H12A H 0.2436 0.7899 0.3821 0.077 Uiso 1 1 calc R
C13 C 0.3160(2) 0.4156(7) 0.5459(2) 0.0323(11) Uani 1 1 d .
C14 C 0.2627(3) 0.5353(8) 0.5545(2) 0.0374(12) Uani 1 1 d .
H14A H 0.2522 0.6266 0.5191 0.045 Uiso 1 1 calc R
C15 C 0.2182(3) 0.5440(9) 0.6114(3) 0.0427(13) Uani 1 1 d .
C16 C 0.1786(3) 0.7254(10) 0.6182(3) 0.0544(16) Uani 1 1 d .
H16A H 0.1828 0.8409 0.5884 0.065 Uiso 1 1 calc R
C17 C 0.1337(3) 0.7382(13) 0.6676(4) 0.0677(19) Uani 1 1 d .
H17A H 0.1082 0.8624 0.6712 0.081 Uiso 1 1 calc R
C18 C 0.1259(3) 0.5699(14) 0.7119(3) 0.074(2) Uani 1 1 d .
H18A H 0.0952 0.5790 0.7454 0.089 Uiso 1 1 calc R
C19 C 0.1640(3) 0.3879(13) 0.7063(3) 0.068(2) Uani 1 1 d .
H19A H 0.1589 0.2728 0.7361 0.082 Uiso 1 1 calc R
C20 C 0.2099(3) 0.3740(10) 0.6567(3) 0.0516(15) Uani 1 1 d .
H20A H 0.2356 0.2499 0.6537 0.062 Uiso 1 1 calc R
C21 C 0.4679(3) 0.3726(9) 0.5953(3) 0.0407(13) Uani 1 1 d .
C22 C 0.5080(3) 0.1918(10) 0.5922(3) 0.0546(16) Uani 1 1 d .
H22A H 0.4986 0.0678 0.6171 0.065 Uiso 1 1 calc R
C23 C 0.5613(3) 0.1952(12) 0.5527(4) 0.070(2) Uani 1 1 d .
H23A H 0.5881 0.0738 0.5518 0.084 Uiso 1 1 calc R
C24 C 0.5762(3) 0.3725(13) 0.5145(3) 0.0653(19) Uani 1 1 d .
C25 C 0.5376(3) 0.5549(12) 0.5171(3) 0.0651(19) Uani 1 1 d .
H25A H 0.5476 0.6774 0.4917 0.078 Uiso 1 1 calc R
C26 C 0.4835(3) 0.5555(10) 0.5579(3) 0.0502(15) Uani 1 1 d .
H26A H 0.4577 0.6794 0.5600 0.060 Uiso 1 1 calc R
C27 C 0.6350(3) 0.3739(17) 0.4692(4) 0.106(3) Uani 1 1 d .
H27A H 0.6567 0.2361 0.4726 0.159 Uiso 1 1 calc R
H27B H 0.6634 0.4892 0.4827 0.159 Uiso 1 1 calc R
H27C H 0.6217 0.3974 0.4240 0.159 Uiso 1 1 calc R
C28 C 0.3420(3) 0.0435(9) 0.5791(3) 0.0497(15) Uani 1 1 d .
H28A H 0.3053 0.0060 0.5525 0.074 Uiso 1 1 calc R
H28B H 0.3424 -0.0445 0.6186 0.074 Uiso 1 1 calc R
H28C H 0.3804 0.0172 0.5539 0.074 Uiso 1 1 calc R
N1 N 0.3557(2) 0.4085(8) 0.49028(19) 0.0411(11) Uani 1 1 d .
N2 N 0.33872(18) 0.2750(6) 0.59748(18) 0.0283(9) Uani 1 1 d .
O1 O 0.3511(2) 0.7904(6) 0.4366(2) 0.0544(10) Uani 1 1 d .
O2 O 0.4076(2) 0.2103(7) 0.69490(17) 0.0559(11) Uani 1 1 d .
O3 O 0.38277(19) 0.5878(6) 0.66092(18) 0.0516(11) Uani 1 1 d .
S1 S 0.35080(6) 0.5552(2) 0.42968(6) 0.0377(3) Uani 1 1 d .
S2 S 0.39822(6) 0.3678(2) 0.64355(6) 0.0376(3) Uani 1 1 d .

loop_
_atom_site_aniso_label
_atom_site_aniso_U_11
_atom_site_aniso_U_22
_atom_site_aniso_U_33
_atom_site_aniso_U_23
_atom_site_aniso_U_13
_atom_site_aniso_U_12
C1 0.040(3) 0.054(4) 0.028(3) 0.006(2) 0.001(2) -0.004(3)
C2 0.054(4) 0.066(4) 0.044(3) 0.003(3) 0.005(3) -0.008(3)
C3 0.038(4) 0.094(6) 0.076(5) -0.014(4) 0.007(3) 0.008(4)
C4 0.064(5) 0.157(10) 0.059(5) -0.004(6) 0.030(4) 0.001(6)
C5 0.080(6) 0.124(9) 0.086(6) 0.041(6) 0.034(5) 0.000(6)
C6 0.068(5) 0.082(5) 0.051(4) 0.029(4) 0.008(3) -0.006(4)
C7 0.045(3) 0.038(3) 0.025(3) 0.004(2) 0.001(2) 0.001(2)
C8 0.052(4) 0.039(3) 0.077(5) -0.009(3) -0.009(3) 0.008(3)
C9 0.062(4) 0.051(4) 0.087(5) -0.015(4) -0.017(4) -0.008(3)
C10 0.065(4) 0.069(5) 0.057(4) 0.013(4) -0.023(3) -0.013(4)
C11 0.090(6) 0.068(5) 0.080(5) 0.012(4) -0.040(5) 0.005(4)
C12 0.083(5) 0.042(4) 0.067(4) -0.006(3) -0.021(4) 0.002(3)
C13 0.047(3) 0.022(2) 0.028(2) 0.003(2) -0.005(2) -0.002(2)
C14 0.044(3) 0.036(3) 0.032(3) 0.004(2) -0.002(2) -0.001(2)
C15 0.049(3) 0.044(3) 0.035(3) 0.000(3) 0.002(3) -0.005(3)
C16 0.058(4) 0.050(4) 0.055(4) 0.000(3) 0.012(3) 0.005(3)
C17 0.057(4) 0.071(5) 0.076(5) -0.009(4) 0.005(4) 0.018(4)
C18 0.065(4) 0.104(6) 0.053(4) -0.009(4) 0.016(4) 0.011(4)
C19 0.062(4) 0.083(5) 0.060(4) 0.015(4) 0.021(4) 0.005(4)
C20 0.058(4) 0.052(3) 0.045(4) 0.005(3) 0.016(3) 0.004(3)
C21 0.042(3) 0.038(3) 0.042(3) -0.005(3) -0.007(2) -0.005(2)
C22 0.045(3) 0.050(4) 0.069(4) 0.006(3) -0.004(3) 0.012(3)
C23 0.040(4) 0.073(5) 0.097(5) -0.008(5) -0.004(4) 0.018(4)
C24 0.050(4) 0.083(6) 0.063(4) -0.016(4) -0.005(3) -0.011(4)
C25 0.067(5) 0.063(5) 0.065(4) 0.011(4) 0.002(4) -0.027(4)
C26 0.041(3) 0.046(4) 0.064(4) 0.000(3) -0.007(3) 0.001(3)
C27 0.046(5) 0.168(10) 0.104(6) -0.035(7) 0.016(4) -0.017(5)
C28 0.069(4) 0.030(3) 0.051(3) 0.008(3) -0.011(3) -0.007(3)
N1 0.048(3) 0.050(3) 0.025(2) -0.001(2) 0.0004(19) 0.003(2)
N2 0.037(2) 0.024(2) 0.024(2) 0.0024(17) -0.0036(17) -0.0001(17)
O1 0.080(3) 0.032(2) 0.052(2) -0.007(2) -0.009(2) -0.008(2)
O2 0.069(3) 0.070(3) 0.0282(19) 0.014(2) -0.0099(19) -0.007(2)
O3 0.063(3) 0.039(2) 0.053(3) -0.0242(19) -0.0083(19) 0.0060(19)
S1 0.0470(7) 0.0395(7) 0.0266(6) 0.0007(6) -0.0017(6) -0.0042(6)
S2 0.0465(7) 0.0385(7) 0.0277(6) -0.0018(6) -0.0045(6) -0.0020(6)

loop_
_atom_type_symbol
_atom_type_description
_atom_type_scat_dispersion_real
_atom_type_scat_dispersion_imag
_atom_type_scat_source
C C 0.0033 0.0016 'International Tables Vol C Tables 4.2.6.8 and 6.1.1.4'
H H 0.0000 0.0000 'International Tables Vol C Tables 4.2.6.8 and 6.1.1.4'
N N 0.0061 0.0033 'International Tables Vol C Tables 4.2.6.8 and 6.1.1.4'
O O 0.0106 0.0060 'International Tables Vol C Tables 4.2.6.8 and 6.1.1.4'
S S 0.1246 0.1234 'International Tables Vol C Tables 4.2.6.8 and 6.1.1.4'

loop_
_geom_angle_atom_site_label_1
_geom_angle_atom_site_label_2
_geom_angle_atom_site_label_3
_geom_angle
C6 C1 C2 120.6(6)
C6 C1 S1 117.0(5)
C2 C1 S1 122.4(4)
C1 C2 C3 119.4(6)
C1 C2 H2A 120.3
C3 C2 H2A 120.3
C2 C3 C4 119.2(7)
C2 C3 H3A 120.4
C4 C3 H3A 120.4
C5 C4 C3 121.1(7)
C5 C4 H4A 119.4
C3 C4 H4A 119.4
C4 C5 C6 119.3(8)
C4 C5 H5A 120.3
C6 C5 H5A 120.3
C1 C6 C5 120.3(7)
C1 C6 H6A 119.9
C5 C6 H6A 119.9
C8 C7 C12 119.7(5)
C8 C7 S1 121.0(4)
C12 C7 S1 119.3(4)
C7 C8 C9 119.4(6)
C7 C8 H8A 120.3
C9 C8 H8A 120.3
C10 C9 C8 121.1(7)
C10 C9 H9A 119.4
C8 C9 H9A 119.4
C9 C10 C11 120.2(6)
C9 C10 H10A 119.9
C11 C10 H10A 119.9
C10 C11 C12 120.1(7)
C10 C11 H11A 120.0
C12 C11 H11A 120.0
C11 C12 C7 119.4(6)
C11 C12 H12A 120.3
C7 C12 H12A 120.3
C14 C13 N1 127.8(5)
C14 C13 N2 120.7(5)
N1 C13 N2 111.5(4)
C13 C14 C15 129.9(5)
C13 C14 H14A 115.1
C15 C14 H14A 115.1
C16 C15 C20 117.3(5)
C16 C15 C14 118.7(5)
C20 C15 C14 123.9(5)
C17 C16 C15 121.6(6)
C17 C16 H16A 119.2
C15 C16 H16A 119.2
C16 C17 C18 120.6(7)
C16 C17 H17A 119.7
C18 C17 H17A 119.7
C17 C18 C19 119.2(6)
C17 C18 H18A 120.4
C19 C18 H18A 120.4
C18 C19 C20 120.6(7)
C18 C19 H19A 119.7
C20 C19 H19A 119.7
C19 C20 C15 120.6(6)
C19 C20 H20A 119.7
C15 C20 H20A 119.7
C26 C21 C22 118.5(6)
C26 C21 S2 120.7(4)
C22 C21 S2 120.9(5)
C23 C22 C21 120.3(6)
C23 C22 H22A 119.8
C21 C22 H22A 119.8
C24 C23 C22 121.6(6)
C24 C23 H23A 119.2
C22 C23 H23A 119.2
C23 C24 C25 119.4(6)
C23 C24 C27 121.5(8)
C25 C24 C27 119.2(8)
C24 C25 C26 119.8(6)
C24 C25 H25A 120.1
C26 C25 H25A 120.1
C21 C26 C25 120.4(6)
C21 C26 H26A 119.8
C25 C26 H26A 119.8
C24 C27 H27A 109.5
C24 C27 H27B 109.5
H27A C27 H27B 109.5
C24 C27 H27C 109.5
H27A C27 H27C 109.5
H27B C27 H27C 109.5
N2 C28 H28A 109.5
N2 C28 H28B 109.5
H28A C28 H28B 109.5
N2 C28 H28C 109.5
H28A C28 H28C 109.5
H28B C28 H28C 109.5
C13 N1 S1 125.9(4)
C13 N2 C28 114.5(4)
C13 N2 S2 116.7(3)
C28 N2 S2 116.1(3)
O1 S1 N1 120.8(3)
O1 S1 C1 109.5(3)
N1 S1 C1 102.3(3)
O1 S1 C7 106.1(3)
N1 S1 C7 113.6(2)
C1 S1 C7 103.2(2)
O2 S2 O3 119.5(2)
O2 S2 N2 106.0(2)
O3 S2 N2 107.0(2)
O2 S2 C21 107.4(3)
O3 S2 C21 107.9(3)
N2 S2 C21 108.7(2)

loop_
_geom_bond_atom_site_label_1
_geom_bond_atom_site_label_2
_geom_bond_distance
C1 C6 1.370(8)
C1 C2 1.373(8)
C1 S1 1.748(5)
C2 C3 1.378(8)
C2 H2A 0.9300
C3 C4 1.386(10)
C3 H3A 0.9300
C4 C5 1.358(12)
C4 H4A 0.9300
C5 C6 1.374(10)
C5 H5A 0.9300
C6 H6A 0.9300
C7 C8 1.367(7)
C7 C12 1.381(8)
C7 S1 1.774(5)
C8 C9 1.372(8)
C8 H8A 0.9300
C9 C10 1.348(9)
C9 H9A 0.9300
C10 C11 1.357(10)
C10 H10A 0.9300
C11 C12 1.381(9)
C11 H11A 0.9300
C12 H12A 0.9300
C13 C14 1.343(7)
C13 N1 1.391(6)
C13 N2 1.427(6)
C14 C15 1.472(7)
C14 H14A 0.9300
C15 C16 1.389(8)
C15 C20 1.393(7)
C16 C17 1.366(9)
C16 H16A 0.9300
C17 C18 1.371(10)
C17 H17A 0.9300
C18 C19 1.372(10)
C18 H18A 0.9300
C19 C20 1.384(8)
C19 H19A 0.9300
C20 H20A 0.9300
C21 C26 1.387(8)
C21 C22 1.389(8)
C21 S2 1.746(6)
C22 C23 1.365(9)
C22 H22A 0.9300
C23 C24 1.364(9)
C23 H23A 0.9300
C24 C25 1.376(10)
C24 C27 1.525(9)
C25 C26 1.394(8)
C25 H25A 0.9300
C26 H26A 0.9300
C27 H27A 0.9600
C27 H27B 0.9600
C27 H27C 0.9600
C28 N2 1.465(6)
C28 H28A 0.9600
C28 H28B 0.9600
C28 H28C 0.9600
N1 S1 1.515(4)
N2 S2 1.648(4)
O1 S1 1.445(4)
O2 S2 1.425(4)
O3 S2 1.427(4)
